data_7706998
loop_
_publ_author_name
'Yang, Yan'
'Zhou, Zhen'
'Wei, Zu-Zhuang'
'Qin, Qi-Pin'
'Yang, Lin'
'Liang, Hong'

_publ_section_title
;
 High anticancer activity and apoptosis- and autophagy-inducing properties
 of novel lanthanide(III) complexes bearing
 8-hydroxyquinoline-<i>N</i>-oxide and 1,10-phenanthroline.
;
_journal_issue 17
_journal_name_full 'Dalton transactions (Cambridge, England : 2003)'
_journal_page_first 5828
_journal_page_last 5834
_journal_paper_doi 10.1039/d1dt00450f
_journal_volume 50
_journal_year 2021
_chemical_formula_moiety 'C21 H16 Cl2 Er N3 O3'
_chemical_formula_sum 'C21 H16 Cl2 Er N3 O3'
_chemical_formula_weight 596.53
_space_group_crystal_system monoclinic
_space_group_IT_number 14
_space_group_name_Hall '-P 2ybc'
_space_group_name_H-M_alt 'P 1 21/c 1'
_atom_sites_solution_hydrogens mixed
_atom_sites_solution_primary heavy
_audit_creation_date 2019-09-21
_audit_creation_method
;
Olex2 1.2
(compiled 2018.05.29 svn.r3508 for OlexSys, GUI svn.r5506)
;
_audit_update_record
;
2020-12-14 deposited with the CCDC.	2021-03-26 downloaded from the CCDC.
;
_cell_angle_alpha 90
_cell_angle_beta 93.259(6)
_cell_angle_gamma 90
_cell_formula_units_Z 4
_cell_length_a 9.8863(6)
_cell_length_b 11.0534(14)
_cell_length_c 18.1992(12)
_cell_measurement_reflns_used 5335
_cell_measurement_temperature 293(2)
_cell_measurement_theta_max 28.9360
_cell_measurement_theta_min 3.6670
_cell_volume 1985.5(3)
_computing_cell_refinement 'CrysAlisPro 1.171.39.46 (Rigaku OD, 2018)'
_computing_data_collection 'CrysAlisPro 1.171.39.46 (Rigaku OD, 2018)'
_computing_data_reduction 'CrysAlisPro 1.171.39.46 (Rigaku OD, 2018)'
_computing_molecular_graphics 'Olex2 (Dolomanov et al., 2009)'
_computing_publication_material 'Olex2 (Dolomanov et al., 2009)'
_computing_structure_refinement 'ShelXL (Sheldrick, 2015)'
_computing_structure_solution 'ShelXS (Sheldrick, 2008)'
_diffrn_ambient_temperature 293(2)
_diffrn_detector 'CCD plate'
_diffrn_detector_area_resol_mean 16.0233
_diffrn_detector_type Eos
_diffrn_measured_fraction_theta_full 0.997
_diffrn_measured_fraction_theta_max 0.887
_diffrn_measurement_details
;
List of Runs (angles in degrees, time in seconds):

  # Type    Start    End  Width  t~exp~   \w     \q     \k     \f   Frames
#--------------------------------------------------------------------------
  1  \w     21.00  60.00   1.00    7.00    --   18.63 -99.00-180.00   39
  2  \w    -82.00   6.00   1.00    7.00    --  -18.94 -77.00 -90.00   88
  3  \w    -26.00  -1.00   1.00    7.00    --  -18.94 -57.00  30.00   25
  4  \w    -49.00  50.00   1.00    7.00    --  -18.94  77.00  30.00   99
  5  \w    -86.00  10.00   1.00    7.00    --  -18.94 -19.00  90.00   96
;
_diffrn_measurement_device 'four-circle diffractometer'
_diffrn_measurement_device_type 'SuperNova, Single source at offset/far, Eos'
_diffrn_measurement_method '\w scans'
_diffrn_orient_matrix_type 'CrysAlisPro convention (1999,Acta A55,543-557)'
_diffrn_orient_matrix_UB_11 -0.0712928000
_diffrn_orient_matrix_UB_12 0.0064631000
_diffrn_orient_matrix_UB_13 -0.0010132000
_diffrn_orient_matrix_UB_21 -0.0075341000
_diffrn_orient_matrix_UB_22 -0.0638098000
_diffrn_orient_matrix_UB_23 0.0023975000
_diffrn_orient_matrix_UB_31 0.0025581000
_diffrn_orient_matrix_UB_32 0.0041633000
_diffrn_orient_matrix_UB_33 0.0389546000
_diffrn_radiation_monochromator mirror
_diffrn_radiation_probe x-ray
_diffrn_radiation_type MoK\a
_diffrn_radiation_wavelength 0.71073
_diffrn_reflns_av_R_equivalents 0.0443
_diffrn_reflns_av_unetI/netI 0.0544
_diffrn_reflns_Laue_measured_fraction_full 0.997
_diffrn_reflns_Laue_measured_fraction_max 0.887
_diffrn_reflns_limit_h_max 12
_diffrn_reflns_limit_h_min -13
_diffrn_reflns_limit_k_max 14
_diffrn_reflns_limit_k_min -15
_diffrn_reflns_limit_l_max 24
_diffrn_reflns_limit_l_min -24
_diffrn_reflns_number 13513
_diffrn_reflns_point_group_measured_fraction_full 0.997
_diffrn_reflns_point_group_measured_fraction_max 0.887
_diffrn_reflns_theta_full 25.242
_diffrn_reflns_theta_max 29.082
_diffrn_reflns_theta_min 3.487
_diffrn_source 'micro-focus sealed X-ray tube'
_diffrn_source_type 'SuperNova (Mo) X-ray Source'
_exptl_absorpt_coefficient_mu 4.525
_exptl_absorpt_correction_T_max 1.00000
_exptl_absorpt_correction_T_min 0.36617
_exptl_absorpt_correction_type multi-scan
_exptl_absorpt_process_details
;
CrysAlisPro 1.171.39.46 (Rigaku Oxford Diffraction, 2018)
Empirical absorption correction using spherical harmonics,
 implemented in SCALE3 ABSPACK scaling algorithm.
;
_exptl_crystal_colour yellow
_exptl_crystal_density_diffrn 1.996
_exptl_crystal_description block
_exptl_crystal_F_000 1156
_refine_diff_density_max 1.626
_refine_diff_density_min -1.207
_refine_diff_density_rms 0.167
_refine_ls_extinction_method none
_refine_ls_goodness_of_fit_ref 1.088
_refine_ls_hydrogen_treatment constr
_refine_ls_matrix_type full
_refine_ls_number_parameters 272
_refine_ls_number_reflns 4723
_refine_ls_number_restraints 0
_refine_ls_restrained_S_all 1.088
_refine_ls_R_factor_all 0.0495
_refine_ls_R_factor_gt 0.0357
_refine_ls_shift/su_max 0.002
_refine_ls_shift/su_mean 0.000
_refine_ls_structure_factor_coef Fsqd
_refine_ls_weighting_details 'w=1/[\s^2^(Fo^2^)+(0.0238P)^2^+3.2267P] where P=(Fo^2^+2Fc^2^)/3'
_refine_ls_weighting_scheme calc
_refine_ls_wR_factor_gt 0.0711
_refine_ls_wR_factor_ref 0.0842
_reflns_Friedel_coverage 0.000
_reflns_number_gt 3806
_reflns_number_total 4723
_reflns_threshold_expression 'I > 2\s(I)'
_cod_data_source_file d1dt00450f2.cif
_cod_data_source_block 61
_cod_depositor_comments 'Adding full bibliography for 7706997--7707003.cif.'
_cod_database_code 7706998
_shelxl_version_number 2014-3
_shelx_space_group_comment
;
The symmetry employed for this shelxl refinement is uniquely defined
by the following loop, which should always be used as a source of
symmetry information in preference to the above space-group names.
They are only intended as comments.
;
_reflns_odcompleteness_completeness 99.70
_reflns_odcompleteness_iscentric 1
_reflns_odcompleteness_theta 26.32
_olex2_refinement_description
;
1. Fixed Uiso
 At 1.2 times of:
  All C(H) groups
 At 1.5 times of:
  All O(H,H) groups
2.a Rotating group:
 O3(H3A,H3B)
2.b Aromatic/amide H refined with riding coordinates:
 C1(H1), C2(H2), C3(H3), C5(H5), C6(H6), C7(H7), C10(H10), C11(H11), C12(H12),
 C14(H14), C15(H15), C17(H17), C18(H18), C19(H19)
;
_olex2_submission_special_instructions 'No special instructions were received'
_oxdiff_exptl_absorpt_empirical_details
;
Empirical correction (ABSPACK) includes:
- Absorption correction using spherical harmonics
- Frame scaling
;
_oxdiff_exptl_absorpt_empirical_full_max 2.372
_oxdiff_exptl_absorpt_empirical_full_min 0.557

loop_
_space_group_symop_operation_xyz
'x, y, z'
'-x, y+1/2, -z+1/2'
'-x, -y, -z'
'x, -y-1/2, z-1/2'

loop_
_atom_site_label
_atom_site_type_symbol
_atom_site_fract_x
_atom_site_fract_y
_atom_site_fract_z
_atom_site_U_iso_or_equiv
_atom_site_adp_type
_atom_site_occupancy
_atom_site_site_symmetry_order
_atom_site_calc_flag
_atom_site_refinement_flags_posn
_atom_site_refinement_flags_adp
_atom_site_refinement_flags_occupancy
_atom_site_disorder_assembly
_atom_site_disorder_group
Er1 Er 0.77064(2) 0.65071(2) 0.91624(2) 0.02551(8) Uani 1 1 d . . . . .
Cl1 Cl 1.01363(13) 0.58800(12) 0.87726(7) 0.0356(3) Uani 1 1 d . . . . .
Cl2 Cl 0.50967(14) 0.64453(13) 0.94137(8) 0.0407(3) Uani 1 1 d . . . . .
O1 O 0.7783(4) 0.8446(3) 0.9290(2) 0.0367(9) Uani 1 1 d . . . . .
O2 O 0.8591(4) 0.6831(3) 1.02839(19) 0.0395(10) Uani 1 1 d . . . . .
O3 O 0.7631(4) 0.4661(3) 0.98680(18) 0.0348(9) Uani 1 1 d . . . . .
H3A H 0.6832 0.4560 1.0046 0.052 Uiso 1 1 d GR . . . .
H3B H 0.8175 0.4712 1.0264 0.052 Uiso 1 1 d GR . . . .
N1 N 0.8984(4) 0.7750(4) 1.0712(2) 0.0307(10) Uani 1 1 d . . . . .
N2 N 0.7108(4) 0.7365(4) 0.7891(2) 0.0299(10) Uani 1 1 d . . . . .
N3 N 0.7065(4) 0.4945(4) 0.8180(2) 0.0275(9) Uani 1 1 d . . . . .
C1 C 0.9609(5) 0.7476(5) 1.1356(3) 0.0345(12) Uani 1 1 d . . . . .
H1 H 0.9808 0.6671 1.1464 0.041 Uiso 1 1 calc R . . . .
C2 C 0.9973(6) 0.8364(6) 1.1872(3) 0.0424(15) Uani 1 1 d . . . . .
H2 H 1.0414 0.8156 1.2319 0.051 Uiso 1 1 calc R . . . .
C3 C 0.9678(5) 0.9530(6) 1.1716(3) 0.0397(14) Uani 1 1 d . . . . .
H3 H 0.9887 1.0121 1.2068 0.048 Uiso 1 1 calc R . . . .
C4 C 0.9058(5) 0.9874(5) 1.1030(3) 0.0316(12) Uani 1 1 d . . . . .
C5 C 0.8758(6) 1.1091(5) 1.0850(3) 0.0429(15) Uani 1 1 d . . . . .
H5 H 0.8977 1.1702 1.1188 0.051 Uiso 1 1 calc R . . . .
C6 C 0.8154(7) 1.1365(5) 1.0189(4) 0.0458(16) Uani 1 1 d . . . . .
H6 H 0.7958 1.2168 1.0074 0.055 Uiso 1 1 calc R . . . .
C7 C 0.7818(5) 1.0461(5) 0.9675(3) 0.0380(13) Uani 1 1 d . . . . .
H7 H 0.7392 1.0682 0.9226 0.046 Uiso 1 1 calc R . . . .
C8 C 0.8095(5) 0.9250(4) 0.9805(3) 0.0262(11) Uani 1 1 d . . . . .
C9 C 0.8705(5) 0.8952(5) 1.0503(3) 0.0277(11) Uani 1 1 d . . . . .
C10 C 0.7195(6) 0.8529(5) 0.7710(3) 0.0356(13) Uani 1 1 d . . . . .
H10 H 0.7554 0.9055 0.8069 0.043 Uiso 1 1 calc R . . . .
C11 C 0.6797(6) 0.9017(6) 0.7039(3) 0.0433(14) Uani 1 1 d . . . . .
H11 H 0.6892 0.9841 0.6952 0.052 Uiso 1 1 calc R . . . .
C12 C 0.6257(6) 0.8263(6) 0.6498(3) 0.0437(15) Uani 1 1 d . . . . .
H12 H 0.5962 0.8571 0.6041 0.052 Uiso 1 1 calc R . . . .
C13 C 0.6158(5) 0.7021(5) 0.6646(3) 0.0338(12) Uani 1 1 d . . . . .
C14 C 0.5624(6) 0.6169(6) 0.6105(3) 0.0461(16) Uani 1 1 d . . . . .
H14 H 0.5278 0.6450 0.5651 0.055 Uiso 1 1 calc R . . . .
C15 C 0.5617(6) 0.4981(6) 0.6246(3) 0.0423(15) Uani 1 1 d . . . . .
H15 H 0.5272 0.4449 0.5886 0.051 Uiso 1 1 calc R . . . .
C16 C 0.6133(5) 0.4515(5) 0.6942(3) 0.0343(12) Uani 1 1 d . . . . .
C17 C 0.6254(6) 0.3279(5) 0.7094(3) 0.0384(14) Uani 1 1 d . . . . .
H17 H 0.5984 0.2717 0.6734 0.046 Uiso 1 1 calc R . . . .
C18 C 0.6757(6) 0.2891(5) 0.7757(3) 0.0394(13) Uani 1 1 d . . . . .
H18 H 0.6845 0.2069 0.7856 0.047 Uiso 1 1 calc R . . . .
C19 C 0.7145(5) 0.3757(5) 0.8294(3) 0.0353(13) Uani 1 1 d . . . . .
H19 H 0.7475 0.3485 0.8754 0.042 Uiso 1 1 calc R . . . .
C20 C 0.6593(5) 0.5324(5) 0.7506(3) 0.0280(11) Uani 1 1 d . . . . .
C21 C 0.6617(5) 0.6607(5) 0.7345(3) 0.0307(12) Uani 1 1 d . . . . .

loop_
_atom_site_aniso_label
_atom_site_aniso_U_11
_atom_site_aniso_U_22
_atom_site_aniso_U_33
_atom_site_aniso_U_23
_atom_site_aniso_U_13
_atom_site_aniso_U_12
Er1 0.03263(14) 0.01957(13) 0.02364(13) -0.00121(9) -0.00463(10) -0.00001(10)
Cl1 0.0360(7) 0.0335(7) 0.0369(7) 0.0011(6) -0.0022(6) 0.0033(6)
Cl2 0.0355(7) 0.0456(8) 0.0409(8) 0.0141(6) 0.0017(6) 0.0034(6)
O1 0.052(2) 0.0228(19) 0.033(2) -0.0001(15) -0.0121(18) 0.0020(17)
O2 0.067(3) 0.0225(19) 0.0275(19) -0.0067(15) -0.0134(19) 0.0023(19)
O3 0.045(2) 0.0270(19) 0.0305(19) 0.0035(15) -0.0117(17) -0.0028(18)
N1 0.036(2) 0.033(3) 0.023(2) -0.0046(19) -0.0002(19) -0.001(2)
N2 0.032(2) 0.028(2) 0.029(2) 0.0029(19) -0.0026(19) 0.006(2)
N3 0.029(2) 0.027(2) 0.026(2) -0.0027(18) -0.0057(18) -0.0018(19)
C1 0.035(3) 0.041(3) 0.027(3) -0.001(2) -0.004(2) 0.000(3)
C2 0.035(3) 0.057(4) 0.035(3) -0.013(3) -0.008(3) 0.002(3)
C3 0.032(3) 0.051(4) 0.036(3) -0.024(3) 0.002(2) -0.007(3)
C4 0.027(3) 0.027(3) 0.041(3) -0.013(2) 0.009(2) -0.008(2)
C5 0.051(4) 0.028(3) 0.050(4) -0.018(3) 0.013(3) -0.009(3)
C6 0.056(4) 0.022(3) 0.062(4) -0.004(3) 0.022(3) -0.003(3)
C7 0.038(3) 0.030(3) 0.047(3) 0.002(3) 0.006(3) -0.001(3)
C8 0.034(3) 0.023(3) 0.023(2) 0.000(2) 0.006(2) -0.002(2)
C9 0.024(2) 0.025(3) 0.035(3) -0.006(2) 0.002(2) 0.000(2)
C10 0.041(3) 0.031(3) 0.036(3) 0.006(2) 0.008(3) 0.005(3)
C11 0.053(4) 0.040(3) 0.037(3) 0.012(3) 0.006(3) 0.001(3)
C12 0.040(3) 0.060(4) 0.031(3) 0.013(3) 0.004(3) 0.009(3)
C13 0.029(3) 0.050(3) 0.022(3) -0.002(2) 0.004(2) 0.002(3)
C14 0.035(3) 0.072(5) 0.030(3) -0.005(3) -0.006(3) -0.002(3)
C15 0.040(3) 0.069(4) 0.019(3) -0.013(3) 0.003(2) -0.005(3)
C16 0.024(2) 0.042(3) 0.037(3) -0.009(3) -0.001(2) -0.001(2)
C17 0.037(3) 0.046(4) 0.033(3) -0.018(3) 0.007(3) -0.009(3)
C18 0.041(3) 0.031(3) 0.047(3) -0.012(3) 0.009(3) -0.002(3)
C19 0.037(3) 0.028(3) 0.040(3) -0.007(2) -0.002(3) -0.004(2)
C20 0.026(2) 0.034(3) 0.025(2) -0.003(2) 0.003(2) -0.006(2)
C21 0.023(2) 0.039(3) 0.030(3) -0.002(2) 0.001(2) -0.001(2)

loop_
_atom_type_symbol
_atom_type_description
_atom_type_scat_dispersion_real
_atom_type_scat_dispersion_imag
_atom_type_scat_source
C C 0.0033 0.0016 'International Tables Vol C Tables 4.2.6.8 and 6.1.1.4'
H H 0.0000 0.0000 'International Tables Vol C Tables 4.2.6.8 and 6.1.1.4'
Cl Cl 0.1484 0.1585 'International Tables Vol C Tables 4.2.6.8 and 6.1.1.4'
Er Er -0.2586 4.9576 'International Tables Vol C Tables 4.2.6.8 and 6.1.1.4'
N N 0.0061 0.0033 'International Tables Vol C Tables 4.2.6.8 and 6.1.1.4'
O O 0.0106 0.0060 'International Tables Vol C Tables 4.2.6.8 and 6.1.1.4'

loop_
_geom_angle_atom_site_label_1
_geom_angle_atom_site_label_2
_geom_angle_atom_site_label_3
_geom_angle
_geom_angle_site_symmetry_1
_geom_angle_site_symmetry_3
_geom_angle_publ_flag
Cl1 Er1 Cl2 162.18(5) . . ?
O1 Er1 Cl1 105.28(11) . . ?
O1 Er1 Cl2 92.03(11) . . ?
O1 Er1 O2 74.27(13) . . ?
O1 Er1 O3 141.67(12) . . ?
O1 Er1 N2 74.45(13) . . ?
O1 Er1 N3 139.21(13) . . ?
O2 Er1 Cl1 88.42(11) . . ?
O2 Er1 Cl2 100.57(12) . . ?
O2 Er1 O3 70.57(12) . . ?
O2 Er1 N2 147.44(14) . . ?
O2 Er1 N3 146.38(13) . . ?
O3 Er1 Cl1 88.69(10) . . ?
O3 Er1 Cl2 80.00(10) . . ?
O3 Er1 N2 141.98(13) . . ?
O3 Er1 N3 77.65(12) . . ?
N2 Er1 Cl1 91.24(10) . . ?
N2 Er1 Cl2 89.33(10) . . ?
N2 Er1 N3 64.94(13) . . ?
N3 Er1 Cl1 80.01(10) . . ?
N3 Er1 Cl2 84.11(10) . . ?
C8 O1 Er1 138.9(3) . . ?
N1 O2 Er1 139.2(3) . . ?
O2 N1 C1 116.8(4) . . ?
O2 N1 C9 121.3(4) . . ?
C1 N1 C9 121.9(4) . . ?
C10 N2 Er1 124.9(4) . . ?
C10 N2 C21 115.9(5) . . ?
C21 N2 Er1 119.2(3) . . ?
C19 N3 Er1 123.4(3) . . ?
C19 N3 C20 117.4(4) . . ?
C20 N3 Er1 119.2(3) . . ?
N1 C1 C2 121.6(5) . . ?
C3 C2 C1 119.2(5) . . ?
C2 C3 C4 121.4(5) . . ?
C3 C4 C5 122.5(5) . . ?
C3 C4 C9 118.6(5) . . ?
C5 C4 C9 118.9(5) . . ?
C6 C5 C4 119.9(5) . . ?
C5 C6 C7 121.0(5) . . ?
C8 C7 C6 122.6(5) . . ?
O1 C8 C7 119.6(5) . . ?
O1 C8 C9 123.6(4) . . ?
C7 C8 C9 116.7(5) . . ?
N1 C9 C4 117.1(5) . . ?
N1 C9 C8 122.0(4) . . ?
C8 C9 C4 120.8(5) . . ?
N2 C10 C11 125.5(6) . . ?
C10 C11 C12 118.7(6) . . ?
C11 C12 C13 118.9(5) . . ?
C12 C13 C14 122.4(5) . . ?
C21 C13 C12 118.0(5) . . ?
C21 C13 C14 119.6(6) . . ?
C15 C14 C13 121.1(6) . . ?
C14 C15 C16 121.0(5) . . ?
C17 C16 C15 123.2(5) . . ?
C17 C16 C20 117.0(5) . . ?
C20 C16 C15 119.8(5) . . ?
C18 C17 C16 120.7(5) . . ?
C17 C18 C19 118.6(5) . . ?
N3 C19 C18 123.5(5) . . ?
N3 C20 C16 122.7(5) . . ?
N3 C20 C21 118.5(4) . . ?
C16 C20 C21 118.7(5) . . ?
N2 C21 C13 122.9(5) . . ?
N2 C21 C20 117.5(4) . . ?
C13 C21 C20 119.6(5) . . ?

loop_
_geom_bond_atom_site_label_1
_geom_bond_atom_site_label_2
_geom_bond_distance
_geom_bond_site_symmetry_2
_geom_bond_publ_flag
Er1 Cl1 2.6359(14) . ?
Er1 Cl2 2.6466(14) . ?
Er1 O1 2.157(3) . ?
Er1 O2 2.204(3) . ?
Er1 O3 2.414(3) . ?
Er1 N2 2.539(4) . ?
Er1 N3 2.540(4) . ?
O1 C8 1.316(6) . ?
O2 N1 1.324(5) . ?
N1 C1 1.328(6) . ?
N1 C9 1.405(6) . ?
N2 C10 1.332(6) . ?
N2 C21 1.368(6) . ?
N3 C19 1.332(6) . ?
N3 C20 1.354(6) . ?
C1 C2 1.392(7) . ?
C2 C3 1.348(8) . ?
C3 C4 1.411(7) . ?
C4 C5 1.411(8) . ?
C4 C9 1.429(7) . ?
C5 C6 1.347(9) . ?
C6 C7 1.396(8) . ?
C7 C8 1.384(7) . ?
C8 C9 1.414(7) . ?
C10 C11 1.372(7) . ?
C11 C12 1.374(8) . ?
C12 C13 1.404(8) . ?
C13 C14 1.440(8) . ?
C13 C21 1.403(7) . ?
C14 C15 1.338(8) . ?
C15 C16 1.434(7) . ?
C16 C17 1.398(8) . ?
C16 C20 1.416(7) . ?
C17 C18 1.348(8) . ?
C18 C19 1.406(7) . ?
C20 C21 1.448(7) . ?
